data_7243686
loop_
_publ_author_name
'Yuan, Guo-Jun'
'Zhou, Hong'
'Li, Li'
'Chen, Hong'
'Ren, Xiao-Ming'

_publ_section_title
;
 Supramolecular [Na(15-crown-5)]+ cations anchored to face-sharing
 octahedral lead bromide chains featuring a rotor-like one-dimensional
 perovskite with a reversible isostructural phase transition near room
 temperature
;
_journal_issue 44
_journal_name_full CrystEngComm
_journal_page_first 7787
_journal_page_last 7793
_journal_paper_doi 10.1039/D1CE01273H
_journal_volume 23
_journal_year 2021
_chemical_formula_moiety 'C10 H20 Br3 Na O5 Pb'
_chemical_formula_sum 'C10 H20 Br3 Na O5 Pb'
_chemical_formula_weight 690.17
_space_group_crystal_system orthorhombic
_space_group_IT_number 62
_space_group_name_Hall '-P 2ac 2n'
_space_group_name_H-M_alt 'P n m a'
_atom_sites_solution_hydrogens difmap
_audit_creation_method SHELXL-2018/3
_audit_update_record
;
2021-07-22 deposited with the CCDC.	2021-10-06 downloaded from the CCDC.
;
_cell_angle_alpha 90
_cell_angle_beta 90
_cell_angle_gamma 90
_cell_formula_units_Z 4
_cell_length_a 7.9357(3)
_cell_length_b 13.9514(6)
_cell_length_c 16.7733(8)
_cell_measurement_reflns_used 5718
_cell_measurement_temperature 350(2)
_cell_measurement_theta_max 27.36
_cell_measurement_theta_min 2.43
_cell_volume 1857.04(14)
_computing_cell_refinement 'Bruker SAINT'
_computing_data_collection 'Bruker APEX3'
_computing_data_reduction 'Bruker SAINT'
_computing_molecular_graphics 'Bruker SHELXTL'
_computing_publication_material 'Bruker SHELXTL'
_computing_structure_refinement 'SHELXL-2018/3 (Sheldrick, 2018)'
_computing_structure_solution 'SHELXT 2014/5 (Sheldrick, 2014)'
_diffrn_ambient_temperature 350(2)
_diffrn_detector_area_resol_mean 10.42
_diffrn_measured_fraction_theta_full 0.998
_diffrn_measured_fraction_theta_max 0.991
_diffrn_measurement_device_type 'Bruker D8 QUEST PHOTON 100'
_diffrn_measurement_method '\f and \w scans'
_diffrn_radiation_type MoK\a
_diffrn_radiation_wavelength 0.71073
_diffrn_reflns_av_R_equivalents 0.0648
_diffrn_reflns_av_unetI/netI 0.0449
_diffrn_reflns_Laue_measured_fraction_full 0.998
_diffrn_reflns_Laue_measured_fraction_max 0.991
_diffrn_reflns_limit_h_max 10
_diffrn_reflns_limit_h_min -10
_diffrn_reflns_limit_k_max 17
_diffrn_reflns_limit_k_min -17
_diffrn_reflns_limit_l_max 21
_diffrn_reflns_limit_l_min -21
_diffrn_reflns_number 17739
_diffrn_reflns_point_group_measured_fraction_full 0.998
_diffrn_reflns_point_group_measured_fraction_max 0.991
_diffrn_reflns_theta_full 25.242
_diffrn_reflns_theta_max 27.557
_diffrn_reflns_theta_min 2.429
_diffrn_source.source 'Ius 2.0'
_diffrn_source.type microfocus

_exptl_absorpt_coefficient_mu 15.574
_exptl_absorpt_correction_T_max 0.7456
_exptl_absorpt_correction_T_min 0.2833
_exptl_absorpt_correction_type multi-scan
_exptl_absorpt_process_details sadabs
_exptl_crystal_colour colourless
_exptl_crystal_density_diffrn 2.469
_exptl_crystal_description block
_exptl_crystal_F_000 1272
_exptl_crystal_size_max 0.110
_exptl_crystal_size_mid 0.110
_exptl_crystal_size_min 0.100
_refine_diff_density_max 1.074
_refine_diff_density_min -0.832
_refine_diff_density_rms 0.131
_refine_ls_extinction_coef 0.00147(10)
_refine_ls_extinction_expression Fc^*^=kFc[1+0.001xFc^2^\l^3^/sin(2\q)]^-1/4^
_refine_ls_extinction_method 'SHELXL-2018/3 (Sheldrick 2018)'
_refine_ls_goodness_of_fit_ref 1.027
_refine_ls_hydrogen_treatment constr
_refine_ls_matrix_type full
_refine_ls_number_parameters 158
_refine_ls_number_reflns 2214
_refine_ls_number_restraints 120
_refine_ls_restrained_S_all 1.055
_refine_ls_R_factor_all 0.0676
_refine_ls_R_factor_gt 0.0340
_refine_ls_shift/su_max 0.001
_refine_ls_shift/su_mean 0.000
_refine_ls_structure_factor_coef Fsqd
_refine_ls_weighting_details 'w=1/[\s^2^(Fo^2^)+(0.0124P)^2^+4.2656P] where P=(Fo^2^+2Fc^2^)/3'
_refine_ls_weighting_scheme calc
_refine_ls_wR_factor_gt 0.0543
_refine_ls_wR_factor_ref 0.0619
_reflns_Friedel_coverage 0.000
_reflns_number_gt 1510
_reflns_number_total 2214
_reflns_threshold_expression 'I > 2\s(I)'
_cod_data_source_file d1ce01273h2.cif
_cod_data_source_block 9
_cod_depositor_comments 'Adding full bibliography for 7243683--7243691.cif.'
_cod_database_code 7243686
_shelx_shelxl_version_number 2018/3
_shelx_space_group_comment
;
The symmetry employed for this shelxl refinement is uniquely defined
by the following loop, which should always be used as a source of
symmetry information in preference to the above space-group names.
They are only intended as comments.
;
_shelx_estimated_absorpt_t_min 0.279
_shelx_estimated_absorpt_t_max 0.305

loop_
_space_group_symop_operation_xyz
'x, y, z'
'-x+1/2, -y, z+1/2'
'-x, y+1/2, -z'
'x+1/2, -y+1/2, -z+1/2'
'-x, -y, -z'
'x-1/2, y, -z-1/2'
'x, -y-1/2, z'
'-x-1/2, y-1/2, z-1/2'

loop_
_atom_site_label
_atom_site_type_symbol
_atom_site_fract_x
_atom_site_fract_y
_atom_site_fract_z
_atom_site_U_iso_or_equiv
_atom_site_adp_type
_atom_site_occupancy
_atom_site_site_symmetry_order
_atom_site_calc_flag
_atom_site_refinement_flags_posn
_atom_site_refinement_flags_adp
_atom_site_refinement_flags_occupancy
_atom_site_disorder_assembly
_atom_site_disorder_group
Pb1 Pb 0.67052(3) 0.750000 0.74973(2) 0.04339(13) Uani 1 2 d S T P . .
Br1 Br 0.42818(7) 0.60503(4) 0.81346(4) 0.05791(19) Uani 1 1 d . . . . .
Br2 Br 0.42459(12) 0.750000 0.60773(5) 0.0629(3) Uani 1 2 d S T P . .
Na1 Na 0.5610(4) 0.750000 0.44475(19) 0.0550(8) Uani 1 2 d S T P . .
O1 O 0.4796(15) 0.6271(8) 0.3509(7) 0.100(4) Uani 0.5 1 d D U P . .
O2 O 0.3475(14) 0.8039(7) 0.3570(7) 0.093(4) Uani 0.5 1 d D U P . .
O3 O 0.5771(11) 0.9186(7) 0.4281(6) 0.072(3) Uani 0.5 1 d D U P . .
O4 O 0.8518(11) 0.8000(6) 0.4272(6) 0.071(3) Uani 0.5 1 d D U P . .
O5 O 0.7447(13) 0.6147(7) 0.4492(6) 0.077(3) Uani 0.5 1 d D U P . .
C1 C 0.312(2) 0.6463(12) 0.3276(15) 0.113(8) Uani 0.5 1 d D U P . .
H1A H 0.282248 0.602484 0.285160 0.136 Uiso 0.5 1 d R U P . .
H1B H 0.239178 0.633754 0.372669 0.136 Uiso 0.5 1 d R U P . .
C2 C 0.2928(15) 0.750000 0.2954(8) 0.097(4) Uani 1 2 d DS TU P . .
H2A H 0.356353 0.761170 0.247095 0.116 Uiso 0.5 1 d R U P . .
H2B H 0.175552 0.762560 0.284535 0.116 Uiso 0.5 1 d R U P . .
C3 C 0.370(2) 0.8967(10) 0.3268(11) 0.087(5) Uani 0.5 1 d D U P . .
H3A H 0.269763 0.923266 0.303236 0.104 Uiso 0.5 1 d R U P . .
H3B H 0.456263 0.893447 0.286106 0.104 Uiso 0.5 1 d R U P . .
C4 C 0.433(2) 0.9590(12) 0.3911(12) 0.089(6) Uani 0.5 1 d D U P . .
H4A H 0.463843 1.021673 0.371376 0.106 Uiso 0.5 1 d R U P . .
H4B H 0.343633 0.966551 0.429446 0.106 Uiso 0.5 1 d R U P . .
C5 C 0.736(2) 0.9538(18) 0.407(2) 0.087(9) Uani 0.5 1 d D U P . .
H5A H 0.743742 1.020982 0.420163 0.105 Uiso 0.5 1 d R U P . .
H5B H 0.748442 0.947001 0.349709 0.105 Uiso 0.5 1 d R U P . .
C6 C 0.868(2) 0.8984(9) 0.4485(11) 0.068(4) Uani 0.5 1 d D U P . .
H6A H 0.977463 0.922344 0.433329 0.082 Uiso 0.5 1 d R U P . .
H6B H 0.855834 0.905213 0.505658 0.082 Uiso 0.5 1 d R U P . .
C7 C 0.9397(15) 0.750000 0.4804(8) 0.104(4) Uani 1 2 d DS TU P . .
H7A H 0.902566 0.759500 0.534824 0.125 Uiso 0.5 1 d R U P . .
H7B H 1.057133 0.766940 0.476615 0.125 Uiso 0.5 1 d R U P . .
C8 C 0.9172(19) 0.6434(11) 0.4515(13) 0.091(6) Uani 0.5 1 d D U P . .
H8A H 0.973304 0.600970 0.488481 0.110 Uiso 0.5 1 d R U P . .
H8B H 0.967165 0.634714 0.399410 0.110 Uiso 0.5 1 d R U P . .
C9 C 0.696(2) 0.5372(17) 0.4014(19) 0.081(8) Uani 0.5 1 d D U P . .
H9A H 0.726018 0.478365 0.428260 0.097 Uiso 0.5 1 d R U P . .
H9B H 0.758491 0.540285 0.351878 0.097 Uiso 0.5 1 d R U P . .
C10 C 0.514(2) 0.5378(12) 0.3829(13) 0.095(7) Uani 0.5 1 d D U P . .
H10A H 0.494334 0.488314 0.343731 0.115 Uiso 0.5 1 d R U P . .
H10B H 0.446584 0.524442 0.429470 0.115 Uiso 0.5 1 d R U P . .

loop_
_atom_site_aniso_label
_atom_site_aniso_U_11
_atom_site_aniso_U_22
_atom_site_aniso_U_33
_atom_site_aniso_U_23
_atom_site_aniso_U_13
_atom_site_aniso_U_12
Pb1 0.03965(17) 0.04076(17) 0.0498(2) 0.000 0.00308(15) 0.000
Br1 0.0613(4) 0.0446(3) 0.0677(5) 0.0142(3) 0.0006(3) -0.0011(3)
Br2 0.0762(6) 0.0712(6) 0.0413(5) 0.000 0.0050(5) 0.000
Na1 0.070(2) 0.0455(17) 0.050(2) 0.000 0.0004(17) 0.000
O1 0.117(7) 0.075(6) 0.107(7) -0.006(6) -0.009(6) -0.008(6)
O2 0.100(7) 0.075(6) 0.105(8) 0.007(6) -0.031(6) -0.002(5)
O3 0.068(5) 0.068(5) 0.080(6) 0.015(5) -0.008(5) -0.005(5)
O4 0.074(5) 0.067(5) 0.072(6) 0.000(5) -0.013(5) -0.004(4)
O5 0.096(7) 0.064(5) 0.071(6) -0.004(5) 0.014(6) 0.009(5)
C1 0.109(11) 0.115(11) 0.115(11) -0.019(9) -0.019(8) -0.007(9)
C2 0.093(7) 0.108(7) 0.091(7) 0.000 -0.016(6) 0.000
C3 0.081(8) 0.073(8) 0.106(10) 0.013(8) -0.024(8) 0.025(7)
C4 0.095(9) 0.072(8) 0.099(10) -0.002(7) 0.000(8) 0.016(8)
C5 0.102(11) 0.073(11) 0.087(12) -0.006(8) 0.013(9) -0.009(8)
C6 0.066(8) 0.063(8) 0.076(8) 0.000(7) -0.014(7) -0.012(7)
C7 0.092(7) 0.127(8) 0.094(7) 0.000 -0.011(6) 0.000
C8 0.087(9) 0.090(9) 0.097(10) 0.010(8) -0.009(8) 0.017(8)
C9 0.099(10) 0.064(10) 0.080(11) -0.001(7) 0.018(8) 0.014(8)
C10 0.111(10) 0.072(9) 0.104(10) -0.012(8) 0.008(9) -0.004(8)

loop_
_atom_type_symbol
_atom_type_description
_atom_type_scat_dispersion_real
_atom_type_scat_dispersion_imag
_atom_type_scat_source
C C 0.0033 0.0016 'International Tables Vol C Tables 4.2.6.8 and 6.1.1.4'
H H 0.0000 0.0000 'International Tables Vol C Tables 4.2.6.8 and 6.1.1.4'
O O 0.0106 0.0060 'International Tables Vol C Tables 4.2.6.8 and 6.1.1.4'
Pb Pb -3.3944 10.1111 'International Tables Vol C Tables 4.2.6.8 and 6.1.1.4'
Br Br -0.2901 2.4595 'International Tables Vol C Tables 4.2.6.8 and 6.1.1.4'
Na Na 0.0362 0.0249 'International Tables Vol C Tables 4.2.6.8 and 6.1.1.4'

loop_
_geom_angle_atom_site_label_1
_geom_angle_atom_site_label_2
_geom_angle_atom_site_label_3
_geom_angle
_geom_angle_site_symmetry_1
_geom_angle_site_symmetry_3
_geom_angle_publ_flag
Br1 Pb1 Br1 85.18(2) 7_575 . ?
Br1 Pb1 Br1 96.109(19) 7_575 4_566 ?
Br1 Pb1 Br1 178.202(19) . 4_566 ?
Br1 Pb1 Br1 178.201(19) 7_575 6_657 ?
Br1 Pb1 Br1 96.109(19) . 6_657 ?
Br1 Pb1 Br1 82.58(2) 4_566 6_657 ?
Br1 Pb1 Br2 82.463(19) 7_575 . ?
Br1 Pb1 Br2 82.462(19) . . ?
Br1 Pb1 Br2 98.94(2) 4_566 . ?
Br1 Pb1 Br2 98.94(2) 6_657 . ?
Br1 Pb1 Br2 98.13(2) 7_575 6_657 ?
Br1 Pb1 Br2 98.13(2) . 6_657 ?
Br1 Pb1 Br2 80.461(19) 4_566 6_657 ?
Br1 Pb1 Br2 80.461(19) 6_657 6_657 ?
Br2 Pb1 Br2 179.19(3) . 6_657 ?
Pb1 Br1 Pb1 81.896(14) . 6_557 ?
Na1 Br2 Pb1 119.06(7) . . ?
Na1 Br2 Pb1 161.47(7) . 6_557 ?
Pb1 Br2 Pb1 79.47(2) . 6_557 ?
O2 Na1 O2 37.0(5) 7_575 . ?
O2 Na1 O3 69.5(3) 7_575 7_575 ?
O2 Na1 O3 106.3(4) . 7_575 ?
O2 Na1 O3 106.3(4) 7_575 . ?
O2 Na1 O3 69.5(3) . . ?
O3 Na1 O3 165.1(5) 7_575 . ?
O2 Na1 O5 135.1(4) 7_575 7_575 ?
O2 Na1 O5 101.8(4) . 7_575 ?
O3 Na1 O5 139.1(4) 7_575 7_575 ?
O3 Na1 O5 35.5(3) . 7_575 ?
O2 Na1 O5 101.8(4) 7_575 . ?
O2 Na1 O5 135.1(4) . . ?
O3 Na1 O5 35.5(3) 7_575 . ?
O3 Na1 O5 139.1(4) . . ?
O5 Na1 O5 104.6(5) 7_575 . ?
O2 Na1 O1 68.2(4) 7_575 7_575 ?
O2 Na1 O1 34.7(4) . 7_575 ?
O3 Na1 O1 129.9(4) 7_575 7_575 ?
O3 Na1 O1 40.0(4) . 7_575 ?
O5 Na1 O1 67.8(4) 7_575 7_575 ?
O5 Na1 O1 138.2(4) . 7_575 ?
O2 Na1 O1 34.7(4) 7_575 . ?
O2 Na1 O1 68.2(4) . . ?
O3 Na1 O1 40.0(4) 7_575 . ?
O3 Na1 O1 129.9(4) . . ?
O5 Na1 O1 138.2(4) 7_575 . ?
O5 Na1 O1 67.8(4) . . ?
O1 Na1 O1 90.4(5) 7_575 . ?
O2 Na1 O4 120.9(4) 7_575 7_575 ?
O2 Na1 O4 134.1(4) . 7_575 ?
O3 Na1 O4 69.5(3) 7_575 7_575 ?
O3 Na1 O4 102.7(3) . 7_575 ?
O5 Na1 O4 69.5(3) 7_575 7_575 ?
O5 Na1 O4 36.5(3) . 7_575 ?
O1 Na1 O4 112.3(4) 7_575 7_575 ?
O1 Na1 O4 88.4(4) . 7_575 ?
O2 Na1 O4 134.1(4) 7_575 . ?
O2 Na1 O4 120.9(4) . . ?
O3 Na1 O4 102.7(3) 7_575 . ?
O3 Na1 O4 69.5(3) . . ?
O5 Na1 O4 36.5(3) 7_575 . ?
O5 Na1 O4 69.5(3) . . ?
O1 Na1 O4 88.4(4) 7_575 . ?
O1 Na1 O4 112.3(4) . . ?
O4 Na1 O4 33.4(4) 7_575 . ?
O2 Na1 Br2 108.3(3) 7_575 . ?
O2 Na1 Br2 108.3(3) . . ?
O3 Na1 Br2 97.4(3) 7_575 . ?
O3 Na1 Br2 97.4(3) . . ?
O5 Na1 Br2 101.3(2) 7_575 . ?
O5 Na1 Br2 101.3(2) . . ?
O1 Na1 Br2 120.5(3) 7_575 . ?
O1 Na1 Br2 120.5(3) . . ?
O4 Na1 Br2 117.6(3) 7_575 . ?
O4 Na1 Br2 117.6(3) . . ?
O2 Na1 C7 145.4(4) 7_575 . ?
O2 Na1 C7 145.4(4) . . ?
O3 Na1 C7 88.3(2) 7_575 . ?
O3 Na1 C7 88.3(2) . . ?
O5 Na1 C7 52.8(3) 7_575 . ?
O5 Na1 C7 52.8(3) . . ?
O1 Na1 C7 112.9(3) 7_575 . ?
O1 Na1 C7 112.9(3) . . ?
O4 Na1 C7 24.7(3) 7_575 . ?
O4 Na1 C7 24.7(3) . . ?
Br2 Na1 C7 100.4(3) . . ?
C3 O1 C10 91.8(14) 7_575 . ?
C3 O1 C1 31.2(11) 7_575 . ?
C10 O1 C1 117.7(13) . . ?
C3 O1 C4 72.1(11) 7_575 7_575 ?
C10 O1 C4 27.1(11) . 7_575 ?
C1 O1 C4 92.7(12) . 7_575 ?
C3 O1 O2 67.7(11) 7_575 7_575 ?
C10 O1 O2 136.5(14) . 7_575 ?
C1 O1 O2 36.9(9) . 7_575 ?
C4 O1 O2 110.2(12) 7_575 7_575 ?
C3 O1 O3 126.3(14) 7_575 7_575 ?
C10 O1 O3 41.3(9) . 7_575 ?
C1 O1 O3 137.5(13) . 7_575 ?
C4 O1 O3 54.5(7) 7_575 7_575 ?
O2 O1 O3 123.5(10) 7_575 7_575 ?
C3 O1 Na1 136.2(14) 7_575 . ?
C10 O1 Na1 109.4(11) . . ?
C1 O1 Na1 107.3(11) . . ?
C4 O1 Na1 111.0(10) 7_575 . ?
O2 O1 Na1 70.8(7) 7_575 . ?
O3 O1 Na1 68.5(5) 7_575 . ?
C1 O2 C2 84.8(14) 7_575 . ?
C1 O2 C3 29.3(12) 7_575 . ?
C2 O2 C3 106.2(10) . . ?
C1 O2 O1 70.7(12) 7_575 7_575 ?
C2 O2 O1 123.8(12) . 7_575 ?
C3 O2 O1 41.9(8) . 7_575 ?
C1 O2 O2 140.7(13) 7_575 7_575 ?
C2 O2 O2 56.2(5) . 7_575 ?
C3 O2 O2 157.4(9) . 7_575 ?
O1 O2 O2 132.4(7) 7_575 7_575 ?
C1 O2 Na1 144.4(14) 7_575 . ?
C2 O2 Na1 122.0(8) . . ?
C3 O2 Na1 115.2(9) . . ?
O1 O2 Na1 74.5(7) 7_575 . ?
O2 O2 Na1 71.5(2) 7_575 . ?
C10 O3 C9 79.4(13) 7_575 7_575 ?
C10 O3 C5 92.2(15) 7_575 . ?
C9 O3 C5 13.2(12) 7_575 . ?
C10 O3 C4 26.7(15) 7_575 . ?
C9 O3 C4 105.3(13) 7_575 . ?
C5 O3 C4 118.3(13) . . ?
C10 O3 O5 139.8(14) 7_575 7_575 ?
C9 O3 O5 62.5(9) 7_575 7_575 ?
C5 O3 O5 49.3(9) . 7_575 ?
C4 O3 O5 166.3(12) . 7_575 ?
C10 O3 O1 56.8(10) 7_575 7_575 ?
C9 O3 O1 105.9(17) 7_575 7_575 ?
C5 O3 O1 111.2(17) . 7_575 ?
C4 O3 O1 55.1(9) . 7_575 ?
O5 O3 O1 120.0(8) 7_575 7_575 ?
C10 O3 Na1 127.6(11) 7_575 . ?
C9 O3 Na1 126.1(14) 7_575 . ?
C5 O3 Na1 115.2(11) . . ?
C4 O3 Na1 113.8(9) . . ?
O5 O3 Na1 72.8(5) 7_575 . ?
O1 O3 Na1 71.5(5) 7_575 . ?
C10 O3 H10B 46.5(7) 7_575 7_575 ?
C9 O3 H10B 108.4(14) 7_575 7_575 ?
C5 O3 H10B 120.4(13) . 7_575 ?
C4 O3 H10B 29.1(13) . 7_575 ?
O5 O3 H10B 156.5(12) 7_575 7_575 ?
O1 O3 H10B 82.9(9) 7_575 7_575 ?
Na1 O3 H10B 124.0(10) . 7_575 ?
C8 O4 C7 82.6(11) 7_575 . ?
C8 O4 O4 140.1(10) 7_575 7_575 ?
C7 O4 O4 58.4(5) . 7_575 ?
C8 O4 C6 27.8(10) 7_575 . ?
C7 O4 C6 106.8(9) . . ?
O4 O4 C6 164.5(8) 7_575 . ?
C8 O4 O5 65.3(9) 7_575 7_575 ?
C7 O4 O5 123.0(9) . 7_575 ?
O4 O4 O5 142.1(5) 7_575 7_575 ?
C6 O4 O5 39.6(7) . 7_575 ?
C8 O4 Na1 130.6(13) 7_575 . ?
C7 O4 Na1 105.4(8) . . ?
O4 O4 Na1 73.3(2) 7_575 . ?
C6 O4 Na1 109.4(9) . . ?
O5 O4 Na1 70.2(5) 7_575 . ?
C6 O5 C5 84.3(12) 7_575 7_575 ?
C6 O5 C9 97.0(14) 7_575 . ?
C5 O5 C9 12.7(13) 7_575 . ?
C6 O5 C8 27.0(10) 7_575 . ?
C5 O5 C8 107.2(13) 7_575 . ?
C9 O5 C8 119.7(13) . . ?
C6 O5 O3 147.0(13) 7_575 7_575 ?
C5 O5 O3 63.2(9) 7_575 7_575 ?
C9 O5 O3 50.4(9) . 7_575 ?
C8 O5 O3 167.2(12) . 7_575 ?
C6 O5 O4 65.7(9) 7_575 7_575 ?
C5 O5 O4 121.2(18) 7_575 7_575 ?
C9 O5 O4 128.7(16) . 7_575 ?
C8 O5 O4 40.9(8) . 7_575 ?
O3 O5 O4 135.2(9) 7_575 7_575 ?
C6 O5 Na1 138.2(11) 7_575 . ?
C5 O5 Na1 125.6(14) 7_575 . ?
C9 O5 Na1 115.2(11) . . ?
C8 O5 Na1 111.4(8) . . ?
O3 O5 Na1 71.7(6) 7_575 . ?
O4 O5 Na1 73.3(5) 7_575 . ?
C3 C1 O2 115(3) 7_575 7_575 ?
C3 C1 O1 43.8(15) 7_575 . ?
O2 C1 O1 72.4(14) 7_575 . ?
C3 C1 C2 142(3) 7_575 . ?
O2 C1 C2 60.0(12) 7_575 . ?
O1 C1 C2 111.4(13) . . ?
C3 C1 H1A 68.7 7_575 . ?
O2 C1 H1A 165.9 7_575 . ?
O1 C1 H1A 108.2 . . ?
C2 C1 H1A 108.0 . . ?
C3 C1 H1B 103.6 7_575 . ?
O2 C1 H1B 84.1 7_575 . ?
O1 C1 H1B 108.2 . . ?
C2 C1 H1B 112.5 . . ?
H1A C1 H1B 108.5 . . ?
O2 C2 O2 67.7(11) . 7_575 ?
O2 C2 C1 102.8(13) . . ?
O2 C2 C1 35.2(9) 7_575 . ?
O2 C2 C1 35.2(9) . 7_575 ?
O2 C2 C1 102.8(13) 7_575 7_575 ?
C1 C2 C1 138(2) . 7_575 ?
O2 C2 H2A 112.6 . . ?
O2 C2 H2A 124.3 7_575 . ?
C1 C2 H2A 113.0 . . ?
C1 C2 H2A 95.2 7_575 . ?
O2 C2 H2B 110.7 . . ?
O2 C2 H2B 123.8 7_575 . ?
C1 C2 H2B 109.2 . . ?
C1 C2 H2B 89.4 7_575 . ?
H2A C2 H2B 108.4 . . ?
O2 C2 H2A 124.3(8) . 7_575 ?
O2 C2 H2A 112.6(7) 7_575 7_575 ?
C1 C2 H2A 95.2(11) . 7_575 ?
C1 C2 H2A 113.0(11) 7_575 7_575 ?
H2A C2 H2A 18.5 . 7_575 ?
H2B C2 H2A 112.0 . 7_575 ?
O2 C2 H2B 123.8(8) . 7_575 ?
O2 C2 H2B 110.7(7) 7_575 7_575 ?
C1 C2 H2B 89.4(8) . 7_575 ?
C1 C2 H2B 109.2(8) 7_575 7_575 ?
H2A C2 H2B 112.0 . 7_575 ?
H2B C2 H2B 20.9 . 7_575 ?
H2A C2 H2B 108.4 7_575 7_575 ?
C1 C3 O1 105(2) 7_575 7_575 ?
C1 C3 O2 35.4(17) 7_575 . ?
O1 C3 O2 70.4(11) 7_575 . ?
C1 C3 C4 131(3) 7_575 . ?
O1 C3 C4 67.1(13) 7_575 . ?
O2 C3 C4 109.0(14) . . ?
C1 C3 C10 144(3) 7_575 7_575 ?
O1 C3 C10 52.7(11) 7_575 7_575 ?
O2 C3 C10 112.0(13) . 7_575 ?
C4 C3 C10 21.7(11) . 7_575 ?
C1 C3 H3A 78.7 7_575 . ?
O1 C3 H3A 176.3 7_575 . ?
O2 C3 H3A 113.3 . . ?
C4 C3 H3A 110.8 . . ?
C10 C3 H3A 124.3 7_575 . ?
C1 C3 H3B 114.0 7_575 . ?
O1 C3 H3B 70.2 7_575 . ?
O2 C3 H3B 107.7 . . ?
C4 C3 H3B 107.7 . . ?
C10 C3 H3B 86.7 7_575 . ?
H3A C3 H3B 108.2 . . ?
C1 C3 H1A 65.7(18) 7_575 7_575 ?
O1 C3 H1A 153(3) 7_575 7_575 ?
O2 C3 H1A 100.1(14) . 7_575 ?
C4 C3 H1A 139(2) . 7_575 ?
C10 C3 H1A 147.2(17) 7_575 7_575 ?
H3A C3 H1A 28.4 . 7_575 ?
H3B C3 H1A 90.0 . 7_575 ?
C10 C4 O3 48(3) 7_575 . ?
C10 C4 O1 73(2) 7_575 7_575 ?
O3 C4 O1 70.4(9) . 7_575 ?
C10 C4 C3 103(3) 7_575 . ?
O3 C4 C3 111.1(13) . . ?
O1 C4 C3 40.8(8) 7_575 . ?
C10 C4 H4A 67.9 7_575 . ?
O3 C4 H4A 108.0 . . ?
O1 C4 H4A 122.5 7_575 . ?
C3 C4 H4A 111.7 . . ?
C10 C4 H4B 148.4 7_575 . ?
O3 C4 H4B 110.2 . . ?
O1 C4 H4B 126.6 7_575 . ?
C3 C4 H4B 107.5 . . ?
H4A C4 H4B 108.3 . . ?
C10 C4 H10B 91(3) 7_575 7_575 ?
O3 C4 H10B 67(2) . 7_575 ?
O1 C4 H10B 133(3) 7_575 7_575 ?
C3 C4 H10B 158(4) . 7_575 ?
H4A C4 H10B 88.8 . 7_575 ?
H4B C4 H10B 57.0 . 7_575 ?
C9 C5 O5 119(6) 7_575 7_575 ?
C9 C5 O3 52(5) 7_575 . ?
O5 C5 O3 67.5(11) 7_575 . ?
C9 C5 C6 161(7) 7_575 . ?
O5 C5 C6 42.2(9) 7_575 . ?
O3 C5 C6 109.5(15) . . ?
C9 C5 C10 17(6) 7_575 7_575 ?
O5 C5 C10 103.8(14) 7_575 7_575 ?
O3 C5 C10 37.1(9) . 7_575 ?
C6 C5 C10 145.9(16) . 7_575 ?
C9 C5 H5A 76.7 7_575 . ?
O5 C5 H5A 129.6 7_575 . ?
O3 C5 H5A 109.7 . . ?
C6 C5 H5A 110.9 . . ?
C10 C5 H5A 92.7 7_575 . ?
C9 C5 H5B 82.4 7_575 . ?
O5 C5 H5B 120.3 7_575 . ?
O3 C5 H5B 107.9 . . ?
C6 C5 H5B 110.3 . . ?
C10 C5 H5B 83.3 7_575 . ?
H5A C5 H5B 108.5 . . ?
C9 C5 H9A 72(9) 7_575 7_575 ?
O5 C5 H9A 123(5) 7_575 7_575 ?
O3 C5 H9A 99(3) . 7_575 ?
C6 C5 H9A 112(3) . 7_575 ?
C10 C5 H9A 86.5(17) 7_575 7_575 ?
H5A C5 H9A 11.0 . 7_575 ?
H5B C5 H9A 116.7 . 7_575 ?
C9 C5 H9B 83(10) 7_575 7_575 ?
O5 C5 H9B 130(4) 7_575 7_575 ?
O3 C5 H9B 117(3) . 7_575 ?
C6 C5 H9B 112(3) . 7_575 ?
C10 C5 H9B 88(2) 7_575 7_575 ?
H5A C5 H9B 97.5 . 7_575 ?
H5B C5 H9B 11.8 . 7_575 ?
H9A C5 H9B 106.2 7_575 7_575 ?
C8 C6 O5 113(2) 7_575 7_575 ?
C8 C6 O4 43.0(18) 7_575 . ?
O5 C6 O4 74.8(10) 7_575 . ?
C8 C6 C5 149(3) 7_575 . ?
O5 C6 C5 53.5(12) 7_575 . ?
O4 C6 C5 108.8(15) . . ?
C8 C6 C9 149(3) 7_575 7_575 ?
O5 C6 C9 50.0(10) 7_575 7_575 ?
O4 C6 C9 107.5(13) . 7_575 ?
C5 C6 C9 3.7(14) . 7_575 ?
C8 C6 H6A 78.9 7_575 . ?
O5 C6 H6A 162.1 7_575 . ?
O4 C6 H6A 110.4 . . ?
C5 C6 H6A 109.4 . . ?
C9 C6 H6A 113.0 7_575 . ?
C8 C6 H6B 93.7 7_575 . ?
O5 C6 H6B 84.7 7_575 . ?
O4 C6 H6B 109.5 . . ?
C5 C6 H6B 110.2 . . ?
C9 C6 H6B 107.9 7_575 . ?
H6A C6 H6B 108.5 . . ?
O4 C7 O4 63.2(10) . 7_575 ?
O4 C7 C8 103.3(12) . . ?
O4 C7 C8 40.4(7) 7_575 . ?
O4 C7 C8 40.4(7) . 7_575 ?
O4 C7 C8 103.3(12) 7_575 7_575 ?
C8 C7 C8 141.7(19) . 7_575 ?
O4 C7 Na1 49.8(6) . . ?
O4 C7 Na1 49.8(6) 7_575 . ?
C8 C7 Na1 80.1(7) . . ?
C8 C7 Na1 80.1(7) 7_575 . ?
O4 C7 H7A 113.7 . . ?
O4 C7 H7A 123.0 7_575 . ?
C8 C7 H7A 112.6 . . ?
C8 C7 H7A 97.3 7_575 . ?
Na1 C7 H7A 83.4 . . ?
O4 C7 H7B 109.5 . . ?
O4 C7 H7B 126.2 7_575 . ?
C8 C7 H7B 108.7 . . ?
C8 C7 H7B 81.8 7_575 . ?
Na1 C7 H7B 159.3 . . ?
H7A C7 H7B 108.8 . . ?
O4 C7 H7A 123.0(7) . 7_575 ?
O4 C7 H7A 113.7(7) 7_575 7_575 ?
C8 C7 H7A 97.3(10) . 7_575 ?
C8 C7 H7A 112.6(10) 7_575 7_575 ?
Na1 C7 H7A 83.4(3) . 7_575 ?
H7A C7 H7A 15.7 . 7_575 ?
H7B C7 H7A 112.9 . 7_575 ?
O4 C7 H7B 126.2(7) . 7_575 ?
O4 C7 H7B 109.5(7) 7_575 7_575 ?
C8 C7 H7B 81.8(7) . 7_575 ?
C8 C7 H7B 108.7(7) 7_575 7_575 ?
Na1 C7 H7B 159.34(19) . 7_575 ?
H7A C7 H7B 112.9 . 7_575 ?
H7B C7 H7B 28.4 . 7_575 ?
H7A C7 H7B 108.8 7_575 7_575 ?
C6 C8 O4 109(2) 7_575 7_575 ?
C6 C8 O5 40.0(17) 7_575 . ?
O4 C8 O5 73.8(11) 7_575 . ?
C6 C8 C7 150(3) 7_575 . ?
O4 C8 C7 56.9(9) 7_575 . ?
O5 C8 C7 112.5(12) . . ?
C6 C8 H8A 78.1 7_575 . ?
O4 C8 H8A 163.2 7_575 . ?
O5 C8 H8A 106.7 . . ?
C7 C8 H8A 109.2 . . ?
C6 C8 H8B 93.3 7_575 . ?
O4 C8 H8B 86.8 7_575 . ?
O5 C8 H8B 109.4 . . ?
C7 C8 H8B 110.5 . . ?
H8A C8 H8B 108.3 . . ?
C5 C9 O3 115(6) 7_575 7_575 ?
C5 C9 O5 48(5) 7_575 . ?
O3 C9 O5 67.1(11) 7_575 . ?
C5 C9 C10 159(7) 7_575 . ?
O3 C9 C10 46.6(11) 7_575 . ?
O5 C9 C10 112.6(15) . . ?
C5 C9 C6 15(6) 7_575 7_575 ?
O3 C9 C6 100.0(13) 7_575 7_575 ?
O5 C9 C6 33.1(7) . 7_575 ?
C10 C9 C6 145.4(15) . 7_575 ?
C5 C9 H9A 87.8 7_575 . ?
O3 C9 H9A 116.7 7_575 . ?
O5 C9 H9A 108.9 . . ?
C10 C9 H9A 110.0 . . ?
C6 C9 H9A 92.0 7_575 . ?
C5 C9 H9B 75.5 7_575 . ?
O3 C9 H9B 133.7 7_575 . ?
O5 C9 H9B 108.5 . . ?
C10 C9 H9B 108.5 . . ?
C6 C9 H9B 88.2 7_575 . ?
H9A C9 H9B 108.3 . . ?
C5 C9 H5A 82(8) 7_575 7_575 ?
O3 C9 H5A 128(5) 7_575 7_575 ?
O5 C9 H5A 111(3) . 7_575 ?
C10 C9 H5A 118(3) . 7_575 ?
C6 C9 H5A 89.0(19) 7_575 7_575 ?
H9A C9 H5A 11.7 . 7_575 ?
H9B C9 H5A 96.9 . 7_575 ?
C5 C9 H5B 77(10) 7_575 7_575 ?
O3 C9 H5B 122(4) 7_575 7_575 ?
O5 C9 H5B 102(3) . 7_575 ?
C10 C9 H5B 103(3) . 7_575 ?
C6 C9 H5B 87.6(18) 7_575 7_575 ?
H9A C9 H5B 119.9 . 7_575 ?
H9B C9 H5B 11.6 . 7_575 ?
H5A C9 H5B 108.5 7_575 7_575 ?
C4 C10 O3 105(4) 7_575 7_575 ?
C4 C10 O1 80(2) 7_575 . ?
O3 C10 O1 81.9(13) 7_575 . ?
C4 C10 C9 156(4) 7_575 . ?
O3 C10 C9 54.0(12) 7_575 . ?
O1 C10 C9 106.4(17) . . ?
C4 C10 C3 56(2) 7_575 7_575 ?
O3 C10 C3 112.5(14) 7_575 7_575 ?
O1 C10 C3 35.6(7) . 7_575 ?
C9 C10 C3 139.4(19) . 7_575 ?
C4 C10 C5 154(4) 7_575 7_575 ?
O3 C10 C5 50.7(10) 7_575 7_575 ?
O1 C10 C5 102.8(15) . 7_575 ?
C9 C10 C5 4.1(14) . 7_575 ?
C3 C10 C5 136.5(17) 7_575 7_575 ?
C4 C10 H10A 91.7 7_575 . ?
O3 C10 H10A 161.0 7_575 . ?
O1 C10 H10A 110.3 . . ?
C9 C10 H10A 107.5 . . ?
C3 C10 H10A 84.2 7_575 . ?
C5 C10 H10A 111.0 7_575 . ?
C4 C10 H10B 45.7 7_575 . ?
O3 C10 H10B 78.4 7_575 . ?
O1 C10 H10B 112.1 . . ?
C9 C10 H10B 111.9 . . ?
C3 C10 H10B 99.9 7_575 . ?
C5 C10 H10B 112.0 7_575 . ?
H10A C10 H10B 108.6 . . ?
C4 C10 H4A 72(2) 7_575 7_575 ?
O3 C10 H4A 146(3) 7_575 7_575 ?
O1 C10 H4A 129(2) . 7_575 ?
C9 C10 H4A 117(2) . 7_575 ?
C3 C10 H4A 94.1(17) 7_575 7_575 ?
C5 C10 H4A 121(2) 7_575 7_575 ?
H10A C10 H4A 32.9 . 7_575 ?
H10B C10 H4A 76.0 . 7_575 ?

loop_
_geom_bond_atom_site_label_1
_geom_bond_atom_site_label_2
_geom_bond_distance
_geom_bond_site_symmetry_2
_geom_bond_publ_flag
Pb1 Br1 2.9886(6) 7_575 ?
Pb1 Br1 2.9886(6) . ?
Pb1 Br1 3.0651(6) 4_566 ?
Pb1 Br1 3.0651(6) 6_657 ?
Pb1 Br2 3.0792(10) . ?
Pb1 Br2 3.1275(10) 6_657 ?
Br2 Na1 2.940(3) . ?
Na1 O2 2.367(11) 7_575 ?
Na1 O2 2.367(11) . ?
Na1 O3 2.372(9) 7_575 ?
Na1 O3 2.372(9) . ?
Na1 O5 2.386(10) 7_575 ?
Na1 O5 2.386(10) . ?
Na1 O1 2.416(12) 7_575 ?
Na1 O1 2.416(12) . ?
Na1 O4 2.429(10) 7_575 ?
Na1 O4 2.429(10) . ?
Na1 C7 3.064(12) . ?
O1 C3 1.012(17) 7_575 ?
O1 C10 1.384(15) . ?
O1 C1 1.413(15) . ?
O1 C4 1.43(2) 7_575 ?
O1 O2 1.427(15) 7_575 ?
O1 O3 1.638(15) 7_575 ?
O2 C1 0.90(2) 7_575 ?
O2 C2 1.350(11) . ?
O2 C3 1.402(14) . ?
O2 O2 1.50(2) 7_575 ?
O3 C10 1.09(2) 7_575 ?
O3 C9 1.22(2) 7_575 ?
O3 C5 1.402(16) . ?
O3 C4 1.416(14) . ?
O3 O5 1.452(13) 7_575 ?
O3 H10B 1.31(2) 7_575 ?
O4 C8 1.029(18) 7_575 ?
O4 C7 1.330(11) . ?
O4 O4 1.394(17) 7_575 ?
O4 C6 1.425(13) . ?
O4 O5 1.509(13) 7_575 ?
O5 C6 0.996(16) 7_575 ?
O5 C5 1.19(2) 7_575 ?
O5 C9 1.399(16) . ?
O5 C8 1.427(14) . ?
C1 C3 0.76(2) 7_575 ?
C1 C2 1.552(15) . ?
C1 H1A 0.9669 . ?
C1 H1B 0.9665 . ?
C2 H2A 0.9670 . ?
C2 H2B 0.9640 . ?
C2 H2A 0.9670 7_575 ?
C2 H2B 0.9640 7_575 ?
C3 C4 1.473(16) . ?
C3 C10 1.74(2) 7_575 ?
C3 H3A 0.9648 . ?
C3 H3B 0.9663 . ?
C4 C10 0.66(3) 7_575 ?
C4 H4A 0.9653 . ?
C4 H4B 0.9658 . ?
C4 H10B 0.69(3) 7_575 ?
C5 C9 0.35(3) 7_575 ?
C5 C6 1.476(16) . ?
C5 C10 1.81(2) 7_575 ?
C5 H5A 0.9650 . ?
C5 H5B 0.9684 . ?
C5 H9A 1.02(6) 7_575 ?
C5 H9B 0.94(6) 7_575 ?
C6 C8 0.704(17) 7_575 ?
C6 C9 1.81(2) 7_575 ?
C6 H6A 0.9643 . ?
C6 H6B 0.9685 . ?
C7 C8 1.574(14) . ?
C7 C8 1.574(14) 7_575 ?
C7 H7A 0.9681 . ?
C7 H7B 0.9638 . ?
C7 H7A 0.9681 7_575 ?
C7 H7B 0.9639 7_575 ?
C8 H8A 0.9662 . ?
C8 H8B 0.9677 . ?
C9 C10 1.477(16) . ?
C9 H9A 0.9653 . ?
C9 H9B 0.9673 . ?
C10 H10A 0.9663 . ?
C10 H10B 0.9669 . ?

loop_
_geom_hbond_atom_site_label_D
_geom_hbond_atom_site_label_H
_geom_hbond_atom_site_label_A
_geom_hbond_distance_DH
_geom_hbond_distance_HA
_geom_hbond_distance_DA
_geom_hbond_angle_DHA
_geom_hbond_site_symmetry_A
_geom_hbond_publ_flag
C10 H10A Br1 0.97 3.00 3.88(2) 150.8 5_666 yes
C6 H6B Br1 0.97 3.09 4.022(19) 161.6 4_566 yes
C3 H3A Br1 0.96 2.99 3.756(15) 137.5 8_665 yes
